data_7200276
loop_
_publ_author_name
'Gao, Chaoying'
'Liu, Shuxia'
'Xie, Linhua'
'Sun, Chunyan'
'Cao, Jianfang'
'Ren, Yuanhang'
'Feng, Dan'
'Su, Zhongming'

_publ_section_title
;
 Rational design microporous pillared-layer frameworks: syntheses,
 structures and gas sorption properties
;
_journal_issue 1
_journal_name_full CrystEngComm
_journal_page_first 177
_journal_paper_doi 10.1039/b812097h
_journal_volume 11
_journal_year 2009
_chemical_formula_sum 'C22 H29 N5 Ni O9'
_chemical_formula_weight 566.19
_chemical_name_systematic
;
?
;
_space_group_IT_number 191
_symmetry_cell_setting hexagonal
_symmetry_space_group_name_Hall '-P 6 2'
_symmetry_space_group_name_H-M 'P 6/m m m'
_atom_sites_solution_hydrogens geom
_atom_sites_solution_primary direct
_atom_sites_solution_secondary difmap
_audit_creation_method SHELXL-97
_cell_angle_alpha 90.00
_cell_angle_beta 90.00
_cell_angle_gamma 120.00
_cell_formula_units_Z 1
_cell_length_a 9.6103(3)
_cell_length_b 9.6103(3)
_cell_length_c 6.9723(5)
_cell_measurement_reflns_used 2347
_cell_measurement_temperature 183(2)
_cell_measurement_theta_max 26.47
_cell_measurement_theta_min 2.45
_cell_volume 557.67(5)
_computing_cell_refinement 'Bruker SMART'
_computing_data_collection 'Bruker SMART'
_computing_data_reduction 'Bruker SAINT'
_computing_molecular_graphics 'Bruker SHELXTL'
_computing_publication_material 'Bruker SHELXTL'
_computing_structure_refinement 'SHELXL-97 (Sheldrick, 1997)'
_computing_structure_solution 'SHELXS-97 (Sheldrick, 1990)'
_diffrn_ambient_temperature 183(2)
_diffrn_measured_fraction_theta_full 1.000
_diffrn_measured_fraction_theta_max 1.000
_diffrn_measurement_device_type 'CCD area detector'
_diffrn_measurement_method 'phi and omega scans'
_diffrn_radiation_monochromator graphite
_diffrn_radiation_source 'fine-focus sealed tube'
_diffrn_radiation_type MoK\a
_diffrn_radiation_wavelength 0.71073
_diffrn_reflns_av_R_equivalents 0.0219
_diffrn_reflns_av_sigmaI/netI 0.0114
_diffrn_reflns_limit_h_max 8
_diffrn_reflns_limit_h_min -11
_diffrn_reflns_limit_k_max 11
_diffrn_reflns_limit_k_min -9
_diffrn_reflns_limit_l_max 8
_diffrn_reflns_limit_l_min -8
_diffrn_reflns_number 3043
_diffrn_reflns_theta_full 25.87
_diffrn_reflns_theta_max 25.87
_diffrn_reflns_theta_min 2.45
_exptl_absorpt_coefficient_mu 0.938
_exptl_absorpt_correction_type none
_exptl_crystal_colour dark-green
_exptl_crystal_density_diffrn 1.686
_exptl_crystal_density_method 'not measured'
_exptl_crystal_description platy
_exptl_crystal_F_000 296
_exptl_crystal_size_max 0.06
_exptl_crystal_size_mid 0.06
_exptl_crystal_size_min 0.03
_refine_diff_density_max 0.331
_refine_diff_density_min -0.466
_refine_diff_density_rms 0.065
_refine_ls_extinction_method none
_refine_ls_goodness_of_fit_ref 1.167
_refine_ls_hydrogen_treatment constr
_refine_ls_matrix_type full
_refine_ls_number_parameters 43
_refine_ls_number_reflns 260
_refine_ls_number_restraints 31
_refine_ls_restrained_S_all 1.720
_refine_ls_R_factor_all 0.0453
_refine_ls_R_factor_gt 0.0453
_refine_ls_shift/su_max 0.000
_refine_ls_shift/su_mean 0.000
_refine_ls_structure_factor_coef Fsqd
_refine_ls_weighting_details 'calc w=1/[\s^2^(Fo^2^)+(0.0850P)^2^+0.2726P] where P=(Fo^2^+2Fc^2^)/3'
_refine_ls_weighting_scheme calc
_refine_ls_wR_factor_gt 0.1237
_refine_ls_wR_factor_ref 0.1237
_reflns_number_gt 260
_reflns_number_total 260
_reflns_threshold_expression >2sigma(I)
_cod_data_source_file b812097h.txt
_cod_data_source_block 191
_cod_depositor_comments
;
The following automatic conversions were performed:
'_symmetry_cell_setting' value 'Hexagonal' changed to 'hexagonal'
according to '/home/saulius/struct/CIF-dictionaries/cif_core.dic'
dictionary named 'cif_core.dic' version 2.4.1 from 2010-06-29.

Automatic conversion script
Id: cif_fix_enum 1527 2010-12-29 10:47:43Z saulius 
;
_cod_original_sg_symbol_H-M P6/mmm
_cod_database_code 7200276

loop_
_symmetry_equiv_pos_as_xyz
'x, y, z'
'x-y, x, z'
'-y, x-y, z'
'-x, -y, z'
'-x+y, -x, z'
'y, -x+y, z'
'-y, -x, -z'
'x-y, -y, -z'
'x, x-y, -z'
'y, x, -z'
'-x+y, y, -z'
'-x, -x+y, -z'
'-x, -y, -z'
'-x+y, -x, -z'
'y, -x+y, -z'
'x, y, -z'
'x-y, x, -z'
'-y, x-y, -z'
'y, x, z'
'-x+y, y, z'
'-x, -x+y, z'
'-y, -x, z'
'x-y, -y, z'
'x, x-y, z'

loop_
_atom_site_label
_atom_site_type_symbol
_atom_site_fract_x
_atom_site_fract_y
_atom_site_fract_z
_atom_site_U_iso_or_equiv
_atom_site_adp_type
_atom_site_occupancy
_atom_site_symmetry_multiplicity
_atom_site_calc_flag
_atom_site_refinement_flags
_atom_site_disorder_assembly
_atom_site_disorder_group
Ni1 Ni 1.0000 0.0000 0.0000 0.0423(8) Uani 1 24 d S . .
N1 N 1.0000 0.0000 0.3005(14) 0.043(2) Uani 1 12 d SD . .
C2 C 0.6573(7) 0.1852(9) 0.0000 0.084(12) Uani 0.33 2 d SPD . 2
O1 O 0.8819(7) 0.1181(9) 0.0000 0.041(3) Uani 0.33 4 d SPR . 2
C1 C 0.7197(7) 0.0702(9) 0.0000 0.092(6) Uani 0.17 2 d SPRD . 2
O2 O 0.7197(7) 0.0702(9) 0.0000 0.092(6) Uani 0.17 2 d SPR . 2
O3 O 0.7629(7) 0.0000(9) 0.0000 0.033(3) Uani 0.33 4 d SPR . 1
C4 C 0.7467(7) 0.2533(9) 0.0000 0.015(5) Uani 0.17 4 d SPRU . 1
C5 C 0.5825(7) 0.1648(9) 0.0000 0.042(12) Uani 0.17 4 d SPR . 1
H5 H 0.5254 0.0507 0.0000 0.051 Uiso 0.17 4 calc SPR . 1
C3 C 0.8296(7) 0.1704(9) 0.0000 0.040(7) Uani 0.17 4 d SPRU . 1
C6 C 1.0694(18) 0.139(4) 0.401(2) 0.056(12) Uani 0.17 2 d SPDU . .
C7 C 1.118(3) 0.118(3) 0.401(2) 0.042(7) Uani 0.17 2 d SPDU . .

loop_
_atom_site_aniso_label
_atom_site_aniso_U_11
_atom_site_aniso_U_22
_atom_site_aniso_U_33
_atom_site_aniso_U_23
_atom_site_aniso_U_13
_atom_site_aniso_U_12
Ni1 0.0456(10) 0.0456(10) 0.0358(11) 0.000 0.000 0.0228(5)
N1 0.045(3) 0.045(3) 0.039(4) 0.000 0.000 0.0227(15)
C2 0.16(3) 0.036(10) 0.074(14) 0.000 0.000 0.063(14)
O1 0.031(5) 0.031(5) 0.052(7) 0.000 0.000 0.009(6)
C1 0.093(13) 0.024(6) 0.146(17) 0.000 0.000 0.019(7)
O2 0.093(13) 0.024(6) 0.146(17) 0.000 0.000 0.019(7)
O3 0.020(4) 0.015(6) 0.062(8) 0.000 0.000 0.008(3)
C4 0.012(8) 0.012(8) 0.026(11) 0.000 0.000 0.010(10)
C5 0.04(2) 0.03(2) 0.06(3) 0.000 0.000 0.016(12)
C3 0.045(10) 0.045(10) 0.055(13) 0.000 0.000 0.041(12)
C6 0.059(17) 0.058(15) 0.051(15) 0.004(11) 0.002(6) 0.029(7)
C7 0.041(8) 0.041(8) 0.043(13) 0.001(8) 0.001(8) 0.018(11)

loop_
_atom_type_symbol
_atom_type_description
_atom_type_scat_dispersion_real
_atom_type_scat_dispersion_imag
_atom_type_scat_source
C C 0.0033 0.0016 'International Tables Vol C Tables 4.2.6.8 and 6.1.1.4'
H H 0.0000 0.0000 'International Tables Vol C Tables 4.2.6.8 and 6.1.1.4'
N N 0.0061 0.0033 'International Tables Vol C Tables 4.2.6.8 and 6.1.1.4'
Ni Ni 0.3393 1.1124 'International Tables Vol C Tables 4.2.6.8 and 6.1.1.4'
O O 0.0106 0.0060 'International Tables Vol C Tables 4.2.6.8 and 6.1.1.4'

loop_
_geom_angle_atom_site_label_1
_geom_angle_atom_site_label_2
_geom_angle_atom_site_label_3
_geom_angle
_geom_angle_site_symmetry_1
_geom_angle_site_symmetry_3
_geom_angle_publ_flag
O1 Ni1 O1 60.0 15_665 14_765 ?
O1 Ni1 O1 120.0 15_665 2_545 ?
O1 Ni1 O1 180.0(5) 14_765 2_545 ?
O1 Ni1 O1 180.0(4) 15_665 3_645 ?
O1 Ni1 O1 120.0 14_765 3_645 ?
O1 Ni1 O1 60.0 2_545 3_645 ?
O1 Ni1 O1 120.0 15_665 13_755 ?
O1 Ni1 O1 60.0 14_765 13_755 ?
O1 Ni1 O1 120.0 2_545 13_755 ?
O1 Ni1 O1 60.0 3_645 13_755 ?
O1 Ni1 O1 60.0 15_665 . ?
O1 Ni1 O1 120.0 14_765 . ?
O1 Ni1 O1 60.0 2_545 . ?
O1 Ni1 O1 120.0 3_645 . ?
O1 Ni1 O1 180.0(2) 13_755 . ?
O1 Ni1 N1 90.000(1) 15_665 . ?
O1 Ni1 N1 90.0 14_765 . ?
O1 Ni1 N1 90.0 2_545 . ?
O1 Ni1 N1 90.000(1) 3_645 . ?
O1 Ni1 N1 90.0 13_755 . ?
O1 Ni1 N1 90.0 . . ?
O1 Ni1 N1 90.000(1) 15_665 13_755 ?
O1 Ni1 N1 90.0 14_765 13_755 ?
O1 Ni1 N1 90.0 2_545 13_755 ?
O1 Ni1 N1 90.000(1) 3_645 13_755 ?
O1 Ni1 N1 90.0 13_755 13_755 ?
O1 Ni1 N1 90.0 . 13_755 ?
N1 Ni1 N1 180.0 . 13_755 ?
O1 Ni1 O3 29.99(9) 15_665 14_765 ?
O1 Ni1 O3 30.01(9) 14_765 14_765 ?
O1 Ni1 O3 149.99(9) 2_545 14_765 ?
O1 Ni1 O3 150.01(9) 3_645 14_765 ?
O1 Ni1 O3 90.01(9) 13_755 14_765 ?
O1 Ni1 O3 89.99(9) . 14_765 ?
N1 Ni1 O3 90.0 . 14_765 ?
N1 Ni1 O3 90.0 13_755 14_765 ?
O1 Ni1 O3 150.01(9) 15_665 2_545 ?
O1 Ni1 O3 149.99(9) 14_765 2_545 ?
O1 Ni1 O3 30.01(9) 2_545 2_545 ?
O1 Ni1 O3 29.99(9) 3_645 2_545 ?
O1 Ni1 O3 89.99(9) 13_755 2_545 ?
O1 Ni1 O3 90.01(9) . 2_545 ?
N1 Ni1 O3 90.0 . 2_545 ?
N1 Ni1 O3 90.0 13_755 2_545 ?
O3 Ni1 O3 180.0(3) 14_765 2_545 ?
O1 Ni1 O3 30.01(9) 15_665 15_665 ?
O1 Ni1 O3 90.01(9) 14_765 15_665 ?
O1 Ni1 O3 89.99(9) 2_545 15_665 ?
O1 Ni1 O3 149.99(9) 3_645 15_665 ?
O1 Ni1 O3 150.01(9) 13_755 15_665 ?
O1 Ni1 O3 29.99(9) . 15_665 ?
N1 Ni1 O3 90.0 . 15_665 ?
N1 Ni1 O3 90.0 13_755 15_665 ?
O3 Ni1 O3 60.0 14_765 15_665 ?
O3 Ni1 O3 120.0 2_545 15_665 ?
O1 Ni1 O3 90.01(9) 15_665 . ?
O1 Ni1 O3 150.01(9) 14_765 . ?
O1 Ni1 O3 29.99(9) 2_545 . ?
O1 Ni1 O3 89.99(9) 3_645 . ?
O1 Ni1 O3 149.99(9) 13_755 . ?
O1 Ni1 O3 30.01(9) . . ?
N1 Ni1 O3 90.0 . . ?
N1 Ni1 O3 90.0 13_755 . ?
O3 Ni1 O3 120.0 14_765 . ?
O3 Ni1 O3 60.0 2_545 . ?
O3 Ni1 O3 60.0 15_665 . ?
C7 N1 C7 50.4(5) . 2_545 ?
C7 N1 C7 50.4(5) . 6_665 ?
C7 N1 C7 95.0(12) 2_545 6_665 ?
C7 N1 C7 95.0(12) . 3_645 ?
C7 N1 C7 50.4(5) 2_545 3_645 ?
C7 N1 C7 116.7(18) 6_665 3_645 ?
C7 N1 C7 116.7(18) . 4_755 ?
C7 N1 C7 95.0(12) 2_545 4_755 ?
C7 N1 C7 95.0(12) 6_665 4_755 ?
C7 N1 C7 50.4(5) 3_645 4_755 ?
C7 N1 C7 95.0(12) . 5_765 ?
C7 N1 C7 116.7(18) 2_545 5_765 ?
C7 N1 C7 50.4(5) 6_665 5_765 ?
C7 N1 C7 95.0(12) 3_645 5_765 ?
C7 N1 C7 50.4(5) 4_755 5_765 ?
C7 N1 C6 25.53(18) . 6_665 ?
C7 N1 C6 74.3(6) 2_545 6_665 ?
C7 N1 C6 25.53(18) 6_665 6_665 ?
C7 N1 C6 111.1(11) 3_645 6_665 ?
C7 N1 C6 111.1(11) 4_755 6_665 ?
C7 N1 C6 74.3(6) 5_765 6_665 ?
C7 N1 C6 25.53(18) . . ?
C7 N1 C6 25.53(18) 2_545 . ?
C7 N1 C6 74.3(6) 6_665 . ?
C7 N1 C6 74.3(6) 3_645 . ?
C7 N1 C6 111.1(11) 4_755 . ?
C7 N1 C6 111.1(11) 5_765 . ?
C6 N1 C6 50.7(6) 6_665 . ?
C7 N1 C6 74.3(6) . 2_545 ?
C7 N1 C6 25.53(18) 2_545 2_545 ?
C7 N1 C6 111.1(11) 6_665 2_545 ?
C7 N1 C6 25.53(18) 3_645 2_545 ?
C7 N1 C6 74.3(6) 4_755 2_545 ?
C7 N1 C6 111.1(11) 5_765 2_545 ?
C6 N1 C6 95.6(13) 6_665 2_545 ?
C6 N1 C6 50.7(6) . 2_545 ?
C7 N1 C6 111.1(11) . 3_645 ?
C7 N1 C6 74.3(6) 2_545 3_645 ?
C7 N1 C6 111.1(11) 6_665 3_645 ?
C7 N1 C6 25.53(18) 3_645 3_645 ?
C7 N1 C6 25.53(18) 4_755 3_645 ?
C7 N1 C6 74.3(6) 5_765 3_645 ?
C6 N1 C6 118(2) 6_665 3_645 ?
C6 N1 C6 95.6(13) . 3_645 ?
C6 N1 C6 50.7(6) 2_545 3_645 ?
C7 N1 C6 74.3(6) . 5_765 ?
C7 N1 C6 111.1(11) 2_545 5_765 ?
C7 N1 C6 25.53(18) 6_665 5_765 ?
C7 N1 C6 111.1(11) 3_645 5_765 ?
C7 N1 C6 74.3(6) 4_755 5_765 ?
C7 N1 C6 25.53(18) 5_765 5_765 ?
C6 N1 C6 50.7(6) 6_665 5_765 ?
C6 N1 C6 95.6(13) . 5_765 ?
C6 N1 C6 118(2) 2_545 5_765 ?
C6 N1 C6 95.6(13) 3_645 5_765 ?
C7 N1 C6 111.1(11) . 4_755 ?
C7 N1 C6 111.1(11) 2_545 4_755 ?
C7 N1 C6 74.3(6) 6_665 4_755 ?
C7 N1 C6 74.3(6) 3_645 4_755 ?
C7 N1 C6 25.53(18) 4_755 4_755 ?
C7 N1 C6 25.53(18) 5_765 4_755 ?
C6 N1 C6 95.6(13) 6_665 4_755 ?
C6 N1 C6 118(2) . 4_755 ?
C6 N1 C6 95.6(13) 2_545 4_755 ?
C6 N1 C6 50.7(6) 3_645 4_755 ?
C6 N1 C6 50.7(6) 5_765 4_755 ?
C2 C2 C1 140.288(1) 11_655 . ?
C2 C2 O2 140.288(1) 11_655 . ?
C1 C2 O2 0.0(3) . . ?
C2 C2 C2 120.0 11_655 7_665 ?
C1 C2 C2 99.712(1) . 7_665 ?
O2 C2 C2 99.712(1) . 7_665 ?
O2 O1 C1 0.0(7) . . ?
O2 O1 O2 93.4(4) . 7_665 ?
C1 O1 O2 93.4(4) . 7_665 ?
O2 O1 C1 93.4(4) . 7_665 ?
C1 O1 C1 93.4(4) . 7_665 ?
O2 O1 C1 0.0(7) 7_665 7_665 ?
O2 O1 Ni1 133.29(19) . . ?
C1 O1 Ni1 133.29(19) . . ?
O2 O1 Ni1 133.3(6) 7_665 . ?
C1 O1 Ni1 133.3(6) 7_665 . ?
O2 C1 C1 0.0(6) 8 8 ?
O2 C1 O1 106.7 8 . ?
C1 C1 O1 106.7 8 . ?
O2 C1 C2 129.7 8 . ?
C1 C1 C2 129.7 8 . ?
O1 C1 C2 123.6 . . ?
O2 O2 C1 0.0(6) 8 8 ?
O2 O2 O1 106.7 8 . ?
C1 O2 O1 106.7 8 . ?
O2 O2 C2 129.7 8 . ?
C1 O2 C2 129.7 8 . ?
O1 O2 C2 123.6 . . ?
C3 O3 C3 165.6(2) 2_545 . ?
C3 O3 Ni1 97.19(14) 2_545 . ?
C3 O3 Ni1 97.18(19) . . ?
C5 C4 C5 125.1(4) . 3_655 ?
C5 C4 C3 117.5 . . ?
C5 C4 C3 117.5(4) 3_655 . ?
C4 C5 C4 114.9(4) . 14_665 ?
C4 C5 H5 122.5 . . ?
C4 C5 H5 122.5 14_665 . ?
C4 C3 O3 127.2(2) . 15_665 ?
C4 C3 O3 127.2 . . ?
O3 C3 O3 105.6(2) 15_665 . ?
C7 C6 C7 147(9) 2_545 . ?
C7 C6 C6 13(4) 2_545 2_545 ?
C7 C6 C6 133(4) . 2_545 ?
C7 C6 C6 133(4) 2_545 6_665 ?
C7 C6 C6 13(4) . 6_665 ?
C6 C6 C6 120.000(7) 2_545 6_665 ?
C7 C6 N1 76(4) 2_545 . ?
C7 C6 N1 76(4) . . ?
C6 C6 N1 64.7(3) 2_545 . ?
C6 C6 N1 64.7(3) 6_665 . ?
C7 C6 C6 90(2) 2_545 16_556 ?
C7 C6 C6 90(2) . 16_556 ?
C6 C6 C6 90.000(4) 2_545 16_556 ?
C6 C6 C6 90.0 6_665 16_556 ?
N1 C6 C6 121.2(10) . 16_556 ?
C7 C6 C7 109(3) 2_545 16_556 ?
C7 C6 C7 67(2) . 16_556 ?
C6 C6 C7 105.7(13) 2_545 16_556 ?
C6 C6 C7 67.4(6) 6_665 16_556 ?
N1 C6 C7 112(2) . 16_556 ?
C6 C6 C7 23.2(4) 16_556 16_556 ?
C7 C6 C7 67(2) 2_545 17_546 ?
C7 C6 C7 109(3) . 17_546 ?
C6 C6 C7 67.4(6) 2_545 17_546 ?
C6 C6 C7 105.7(12) 6_665 17_546 ?
N1 C6 C7 112(2) . 17_546 ?
C6 C6 C7 23.2(4) 16_556 17_546 ?
C7 C6 C7 44.4(11) 16_556 17_546 ?
C7 C6 C7 29(3) 2_545 3_645 ?
C7 C6 C7 118(5) . 3_645 ?
C6 C6 C7 15.4(12) 2_545 3_645 ?
C6 C6 C7 104.6(12) 6_665 3_645 ?
N1 C6 C7 52.5(12) . 3_645 ?
C6 C6 C7 89.9(8) 16_556 3_645 ?
C7 C6 C7 101(2) 16_556 3_645 ?
C7 C6 C7 69.7(12) 17_546 3_645 ?
C7 C6 C7 118(5) 2_545 6_665 ?
C7 C6 C7 29(3) . 6_665 ?
C6 C6 C7 104.6(12) 2_545 6_665 ?
C6 C6 C7 15.4(12) 6_665 6_665 ?
N1 C6 C7 52.5(12) . 6_665 ?
C6 C6 C7 89.9(8) 16_556 6_665 ?
C7 C6 C7 69.7(12) 16_556 6_665 ?
C7 C6 C7 101(2) 17_546 6_665 ?
C7 C6 C7 89(2) 3_645 6_665 ?
C7 C6 C6 116(3) 2_545 15_666 ?
C7 C6 C6 51(2) . 15_666 ?
C6 C6 C6 108.7(3) 2_545 15_666 ?
C6 C6 C6 50.2(9) 6_665 15_666 ?
N1 C6 C6 97.1(11) . 15_666 ?
C6 C6 C6 39.8(9) 16_556 15_666 ?
C7 C6 C6 17.9(6) 16_556 15_666 ?
C7 C6 C6 57.8(10) 17_546 15_666 ?
C7 C6 C6 99.2(10) 3_645 15_666 ?
C7 C6 C6 51.8(7) 6_665 15_666 ?
C7 C6 C6 51(2) 2_545 17_546 ?
C7 C6 C6 116(3) . 17_546 ?
C6 C6 C6 50.2(9) 2_545 17_546 ?
C6 C6 C6 108.7(4) 6_665 17_546 ?
N1 C6 C6 97.1(11) . 17_546 ?
C6 C6 C6 39.8(9) 16_556 17_546 ?
C7 C6 C6 57.8(10) 16_556 17_546 ?
C7 C6 C6 17.9(6) 17_546 17_546 ?
C7 C6 C6 51.8(7) 3_645 17_546 ?
C7 C6 C6 99.2(10) 6_665 17_546 ?
C6 C6 C6 67.4(14) 15_666 17_546 ?
C6 C7 C6 153(9) . 6_665 ?
C6 C7 C7 17(4) . 2_545 ?
C6 C7 C7 137(4) 6_665 2_545 ?
C6 C7 C7 137(4) . 6_665 ?
C6 C7 C7 17(4) 6_665 6_665 ?
C7 C7 C7 120.000(4) 2_545 6_665 ?
C6 C7 N1 78(4) . . ?
C6 C7 N1 78(4) 6_665 . ?
C7 C7 N1 64.8(3) 2_545 . ?
C7 C7 N1 64.8(3) 6_665 . ?
C6 C7 C7 90(2) . 16_556 ?
C6 C7 C7 90(2) 6_665 16_556 ?
C7 C7 C7 90.000(2) 2_545 16_556 ?
C7 C7 C7 90.000(2) 6_665 16_556 ?
N1 C7 C7 121.6(9) . 16_556 ?
C6 C7 C6 67(2) . 16_556 ?
C6 C7 C6 111(3) 6_665 16_556 ?
C7 C7 C6 67.8(6) 2_545 16_556 ?
C7 C7 C6 106.7(13) 6_665 16_556 ?
N1 C7 C6 114(2) . 16_556 ?
C7 C7 C6 23.2(4) 16_556 16_556 ?
C6 C7 C6 111(3) . 15_666 ?
C6 C7 C6 67(2) 6_665 15_666 ?
C7 C7 C6 106.7(13) 2_545 15_666 ?
C7 C7 C6 67.8(6) 6_665 15_666 ?
N1 C7 C6 114(2) . 15_666 ?
C7 C7 C6 23.2(4) 16_556 15_666 ?
C6 C7 C6 45.1(12) 16_556 15_666 ?
C6 C7 C6 31(3) . 2_545 ?
C6 C7 C6 122(5) 6_665 2_545 ?
C7 C7 C6 14.6(12) 2_545 2_545 ?
C7 C7 C6 105.4(12) 6_665 2_545 ?
N1 C7 C6 53.2(11) . 2_545 ?
C7 C7 C6 90.1(8) 16_556 2_545 ?
C6 C7 C6 70.4(11) 16_556 2_545 ?
C6 C7 C6 102(2) 15_666 2_545 ?
C6 C7 C6 122(5) . 5_765 ?
C6 C7 C6 31(3) 6_665 5_765 ?
C7 C7 C6 105.4(12) 2_545 5_765 ?
C7 C7 C6 14.6(12) 6_665 5_765 ?
N1 C7 C6 53.2(11) . 5_765 ?
C7 C7 C6 90.1(8) 16_556 5_765 ?
C6 C7 C6 102(2) 16_556 5_765 ?
C6 C7 C6 70.4(11) 15_666 5_765 ?
C6 C7 C6 91(2) 2_545 5_765 ?
C6 C7 C7 53(2) . 17_546 ?
C6 C7 C7 118(3) 6_665 17_546 ?
C7 C7 C7 50.5(8) 2_545 17_546 ?
C7 C7 C7 108.5(3) 6_665 17_546 ?
N1 C7 C7 97.7(10) . 17_546 ?
C7 C7 C7 39.5(8) 16_556 17_546 ?
C6 C7 C7 18.3(7) 16_556 17_546 ?
C6 C7 C7 58.2(10) 15_666 17_546 ?
C6 C7 C7 52.1(7) 2_545 17_546 ?
C6 C7 C7 99.8(10) 5_765 17_546 ?
C6 C7 C7 118(3) . 15_666 ?
C6 C7 C7 53(2) 6_665 15_666 ?
C7 C7 C7 108.5(3) 2_545 15_666 ?
C7 C7 C7 50.5(8) 6_665 15_666 ?
N1 C7 C7 97.7(10) . 15_666 ?
C7 C7 C7 39.5(8) 16_556 15_666 ?
C6 C7 C7 58.2(10) 16_556 15_666 ?
C6 C7 C7 18.3(7) 15_666 15_666 ?
C6 C7 C7 99.8(10) 2_545 15_666 ?
C6 C7 C7 52.1(7) 5_765 15_666 ?
C7 C7 C7 66.8(12) 17_546 15_666 ?

loop_
_geom_bond_atom_site_label_1
_geom_bond_atom_site_label_2
_geom_bond_distance
_geom_bond_site_symmetry_2
_geom_bond_publ_flag
Ni1 O1 1.966(7) 15_665 ?
Ni1 O1 1.966(7) 14_765 ?
Ni1 O1 1.966(7) 2_545 ?
Ni1 O1 1.966(7) 3_645 ?
Ni1 O1 1.966(7) 13_755 ?
Ni1 O1 1.966(7) . ?
Ni1 N1 2.095(9) . ?
Ni1 N1 2.095(9) 13_755 ?
Ni1 O3 2.278(6) 14_765 ?
Ni1 O3 2.278(6) 2_545 ?
Ni1 O3 2.278(6) 15_665 ?
Ni1 O3 2.278(6) . ?
N1 C7 1.34(2) . ?
N1 C7 1.34(2) 2_545 ?
N1 C7 1.34(2) 6_665 ?
N1 C7 1.34(2) 3_645 ?
N1 C7 1.34(2) 4_755 ?
N1 C7 1.34(2) 5_765 ?
N1 C6 1.35(3) 6_665 ?
N1 C6 1.35(3) . ?
N1 C6 1.35(3) 2_545 ?
N1 C6 1.35(3) 3_645 ?
N1 C6 1.35(3) 5_765 ?
N1 C6 1.35(3) 4_755 ?
C2 C2 1.243(12) 11_655 ?
C2 C1 1.4980 . ?
C2 O2 1.4980 . ?
C2 C2 1.514(13) 7_665 ?
O1 O2 1.3874 . ?
O1 C1 1.3874 . ?
O1 O2 1.387(9) 7_665 ?
O1 C1 1.387(9) 7_665 ?
C1 O2 1.168(15) 8 ?
C1 C1 1.168(15) 8 ?
O2 O2 1.168(15) 8 ?
O2 C1 1.168(15) 8 ?
O3 C3 1.429(8) 2_545 ?
O3 C3 1.4299 . ?
C4 C5 1.3684 . ?
C4 C5 1.369(14) 3_655 ?
C4 C3 1.3791 . ?
C5 C4 1.369(14) 14_665 ?
C5 H5 0.9500 . ?
C3 O3 1.429(8) 15_665 ?
C6 C7 0.594(8) 2_545 ?
C6 C7 0.594(8) . ?
C6 C6 1.16(3) 2_545 ?
C6 C6 1.16(3) 6_665 ?
C6 C6 1.39(3) 16_556 ?
C6 C7 1.505(17) 16_556 ?
C6 C7 1.505(17) 17_546 ?
C6 C7 1.62(2) 3_645 ?
C6 C7 1.62(2) 6_665 ?
C6 C6 1.80(3) 15_666 ?
C6 C6 1.80(3) 17_546 ?
C7 C6 0.594(8) 6_665 ?
C7 C7 1.14(3) 2_545 ?
C7 C7 1.14(3) 6_665 ?
C7 C7 1.38(3) 16_556 ?
C7 C6 1.505(17) 16_556 ?
C7 C6 1.505(17) 15_666 ?
C7 C6 1.62(2) 2_545 ?
C7 C6 1.62(2) 5_765 ?
C7 C7 1.79(3) 17_546 ?
C7 C7 1.79(3) 15_666 ?

loop_
_platon_squeeze_void_nr
_platon_squeeze_void_average_x
_platon_squeeze_void_average_y
_platon_squeeze_void_average_z
_platon_squeeze_void_volume
_platon_squeeze_void_count_electrons
_platon_squeeze_void_content
1 -0.019 0.480 0.500 193 58 ' '
